data_4000195
_journal_name_full 'Chemistry of Materials'
_journal_year 2002
_chemical_formula_sum 'Cl14.23 K1.87 Nb6 O4.78 Ti2'
_chemical_formula_weight 1307.05
_space_group_IT_number 15
_symmetry_cell_setting monoclinic
_symmetry_space_group_name_Hall '-C 2yc'
_symmetry_space_group_name_H-M 'C 1 2/c 1'
_atom_sites_solution_hydrogens geom
_atom_sites_solution_primary direct
_atom_sites_solution_secondary difmap
_cell_angle_alpha 90.00
_cell_angle_beta 116.805(16)
_cell_angle_gamma 90.00
_cell_formula_units_Z 4
_cell_length_a 21.513(5)
_cell_length_b 8.650(2)
_cell_length_c 15.707(3)
_cell_measurement_reflns_used 28
_cell_measurement_temperature 223(2)
_cell_measurement_theta_max 12.81
_cell_measurement_theta_min 2.59
_cell_volume 2608.9(10)
_diffrn_ambient_temperature 223(2)
_diffrn_detector_area_resol_mean ?
_diffrn_measurement_device_type 'Bruker P4'
_diffrn_measurement_method '\w scans'
_diffrn_radiation_monochromator graphite
_diffrn_radiation_source 'normal-focus sealed tube'
_diffrn_radiation_type MoK\a
_diffrn_radiation_wavelength 0.71073
_diffrn_reflns_av_R_equivalents 0.0891
_diffrn_reflns_av_sigmaI/netI 0.1253
_diffrn_reflns_limit_h_max 27
_diffrn_reflns_limit_h_min -1
_diffrn_reflns_limit_k_max 11
_diffrn_reflns_limit_k_min -1
_diffrn_reflns_limit_l_max 18
_diffrn_reflns_limit_l_min -20
_diffrn_reflns_number 3671
_diffrn_reflns_theta_max 27.50
_diffrn_reflns_theta_min 2.58
_diffrn_standards_decay_% ?
_diffrn_standards_interval_count 297
_diffrn_standards_interval_time ?
_diffrn_standards_number 3
_exptl_absorpt_coefficient_mu 4.885
_exptl_absorpt_correction_T_max 0.9086
_exptl_absorpt_correction_T_min 0.2583
_exptl_absorpt_correction_type empirical
_exptl_absorpt_process_details ?
_exptl_crystal_colour black
_exptl_crystal_density_diffrn 3.328
_exptl_crystal_density_meas ?
_exptl_crystal_density_method 'not measured'
_exptl_crystal_description needle
_exptl_crystal_F_000 2422
_exptl_crystal_size_max 0.38
_exptl_crystal_size_mid 0.05
_exptl_crystal_size_min 0.02
_refine_ls_extinction_coef 0.00001(4)
_refine_ls_extinction_expression Fc^*^=kFc[1+0.001xFc^2^\l^3^/sin(2\q)]^-1/4^
_refine_ls_extinction_method SHELXL
_refine_ls_goodness_of_fit_ref 0.986
_refine_ls_hydrogen_treatment mixed
_refine_ls_matrix_type full
_refine_ls_number_parameters 143
_refine_ls_number_reflns 2998
_refine_ls_number_restraints 0
_refine_ls_restrained_S_all 0.986
_refine_ls_R_factor_all 0.1270
_refine_ls_R_factor_gt 0.0597
_refine_ls_shift/su_max 0.000
_refine_ls_shift/su_mean 0.000
_refine_ls_structure_factor_coef Fsqd
_refine_ls_weighting_details 'calc w=1/[\s^2^(Fo^2^)+(0.0413P)^2^+0.0000P] where P=(Fo^2^+2Fc^2^)/3'
_refine_ls_weighting_scheme calc
_refine_ls_wR_factor_gt 0.1048
_refine_ls_wR_factor_ref 0.1261
_reflns_number_gt 1786
_reflns_number_total 2998
_reflns_threshold_expression >2sigma(I)
_cod_depositor_comments
;
The following automatic conversions were performed:
'_symmetry_cell_setting' value 'Monoclinic' changed to 'monoclinic'
according to '/home/saulius/struct/CIF-dictionaries/cif_core.dic'
dictionary named 'cif_core.dic' version 2.4.1 from 2010-06-29.

Automatic conversion script
Id: cif_fix_enum 1527 2010-12-29 10:47:43Z saulius 
;
_cod_original_sg_symbol_H-M C2/c
_cod_database_code 4000195

loop_
_symmetry_equiv_pos_as_xyz
'x, y, z'
'-x, y, -z+1/2'
'x+1/2, y+1/2, z'
'-x+1/2, y+1/2, -z+1/2'
'-x, -y, -z'
'x, -y, z-1/2'
'-x+1/2, -y+1/2, -z'
'x+1/2, -y+1/2, z-1/2'

loop_
_atom_site_label
_atom_site_type_symbol
_atom_site_fract_x
_atom_site_fract_y
_atom_site_fract_z
_atom_site_U_iso_or_equiv
_atom_site_adp_type
_atom_site_occupancy
_atom_site_symmetry_multiplicity
_atom_site_calc_flag
_atom_site_refinement_flags
_atom_site_disorder_assembly
_atom_site_disorder_group
Nb1 Nb 0.50019(5) 0.12836(13) 0.10951(7) 0.0108(2) Uani 1 1 d . . .
Nb2 Nb 0.58200(6) -0.12120(14) 0.10087(7) 0.0147(3) Uani 1 1 d . . .
Nb3 Nb 0.42958(6) -0.14031(14) 0.01611(7) 0.0148(3) Uani 1 1 d . . .
K1 K 0.6641(4) 0.4114(7) 0.3407(5) 0.0458(16) Uani 0.61 1 d P . .
K2 K 0.7135(6) 0.4380(13) 0.3492(8) 0.036(2) Uani 0.33 1 d P . .
Ti1 Ti 0.36295(12) -0.0758(3) 0.16824(14) 0.0154(5) Uani 1 1 d . . .
Cl1 Cl 0.5000 0.2883(5) 0.2500 0.0164(9) Uani 1 2 d S . .
Cl2 Cl 0.40534(17) 0.3111(4) 0.0088(2) 0.0177(6) Uani 1 1 d . . .
Cl3 Cl 0.58448(18) 0.3303(4) 0.1107(2) 0.0201(7) Uani 1 1 d . . .
Cl4 Cl 0.51385(19) -0.3180(4) 0.1371(2) 0.0254(8) Uani 1 1 d . . .
Cl5 Cl 0.6871(2) -0.2402(5) 0.2485(2) 0.0378(10) Uani 1 1 d . . .
Cl6 Cl 0.3426(2) -0.2898(5) 0.0597(3) 0.0392(11) Uani 1 1 d . . .
Cl7 Cl 0.27323(18) 0.0926(4) 0.0920(3) 0.0333(9) Uani 1 1 d . . .
Cl8 Cl 0.3260(2) -0.0238(6) -0.0981(3) 0.0263(17) Uani 0.61(2) 1 d P . .
O8 O 0.3260(2) -0.0238(6) -0.0981(3) 0.0263(17) Uani 0.39(2) 1 d P . .
O1 O 0.4190(4) 0.0081(10) 0.2922(5) 0.0148(18) Uani 1 1 d . . .
O2 O 0.4295(4) -0.0086(10) 0.1213(5) 0.0153(18) Uani 1 1 d . . .

loop_
_atom_site_aniso_label
_atom_site_aniso_U_11
_atom_site_aniso_U_22
_atom_site_aniso_U_33
_atom_site_aniso_U_23
_atom_site_aniso_U_13
_atom_site_aniso_U_12
Nb1 0.0116(5) 0.0126(5) 0.0075(4) 0.0003(4) 0.0037(4) 0.0013(5)
Nb2 0.0172(5) 0.0179(6) 0.0076(4) 0.0016(5) 0.0043(4) 0.0061(6)
Nb3 0.0193(6) 0.0162(6) 0.0133(5) -0.0024(5) 0.0111(4) -0.0037(5)
K1 0.040(4) 0.032(3) 0.064(4) -0.005(3) 0.022(3) -0.008(3)
K2 0.028(6) 0.036(6) 0.045(6) -0.002(5) 0.017(5) 0.001(5)
Ti1 0.0149(11) 0.0205(12) 0.0114(9) -0.0030(9) 0.0066(9) -0.0031(10)
Cl1 0.025(2) 0.013(2) 0.0128(17) 0.000 0.0103(18) 0.000
Cl2 0.0224(16) 0.0172(15) 0.0148(12) 0.0009(12) 0.0094(12) 0.0066(13)
Cl3 0.0288(17) 0.0158(15) 0.0216(14) -0.0066(12) 0.0165(14) -0.0093(14)
Cl4 0.036(2) 0.0194(16) 0.0259(16) 0.0088(13) 0.0188(16) 0.0074(15)
Cl5 0.041(2) 0.052(3) 0.0123(13) 0.0034(15) 0.0048(15) 0.031(2)
Cl6 0.056(3) 0.035(2) 0.053(2) -0.0248(19) 0.047(2) -0.028(2)
Cl7 0.0199(17) 0.034(2) 0.0346(18) 0.0023(16) 0.0024(15) 0.0115(16)
Cl8 0.032(3) 0.034(3) 0.015(2) -0.0071(18) 0.012(2) 0.000(2)
O8 0.032(3) 0.034(3) 0.015(2) -0.0071(18) 0.012(2) 0.000(2)
O1 0.013(4) 0.020(5) 0.007(3) 0.003(3) 0.001(3) 0.000(4)
O2 0.017(4) 0.019(5) 0.008(4) 0.001(3) 0.004(4) 0.001(4)
